data_4509421
loop_
_publ_author_name
'Song, Jun-Ling'
'Yi, Fei-Yan'
'Mao, Jiang-Gao'

_publ_section_title
;
 New Types of Luminescent Lanthanide Squarato-Aminophosphonates
;
_journal_issue 7
_journal_name_full 'Crystal Growth &amp; Design'
_journal_page_first 3273
_journal_paper_doi 10.1021/cg900010z
_journal_volume 9
_journal_year 2009
_chemical_formula_sum 'C13 H9 N O8 P Pr'
_chemical_formula_weight 479.09
_chemical_name_systematic
; 
 ? 
;
_space_group_IT_number 61
_symmetry_cell_setting orthorhombic
_symmetry_space_group_name_Hall '-P 2ac 2ab'
_symmetry_space_group_name_H-M 'P b c a'
_atom_sites_solution_hydrogens geom
_atom_sites_solution_primary direct
_atom_sites_solution_secondary difmap
_audit_creation_method SHELXL-97
_cell_angle_alpha 90.00
_cell_angle_beta 90.00
_cell_angle_gamma 90.00
_cell_formula_units_Z 8
_cell_length_a 11.0097(5)
_cell_length_b 9.6183(5)
_cell_length_c 28.4383(13)
_cell_measurement_temperature 293(2)
_cell_volume 3011.5(2)
_computing_structure_refinement 'SHELXL-97 (Sheldrick, 1997)'
_computing_structure_solution 'SHELXS-97 (Sheldrick, 1990)'
_diffrn_ambient_temperature 293(2)
_diffrn_measured_fraction_theta_full 0.999
_diffrn_measured_fraction_theta_max 0.999
_diffrn_measurement_device_type 'Rigaku Mercury CCD'
_diffrn_measurement_method 'narrow frame method'
_diffrn_radiation_monochromator graphite
_diffrn_radiation_source 'fine-focus sealed tube'
_diffrn_radiation_type MoK\a
_diffrn_radiation_wavelength 0.71073
_diffrn_reflns_av_R_equivalents 0.0641
_diffrn_reflns_av_sigmaI/netI 0.0492
_diffrn_reflns_limit_h_max 14
_diffrn_reflns_limit_h_min -14
_diffrn_reflns_limit_k_max 12
_diffrn_reflns_limit_k_min -10
_diffrn_reflns_limit_l_max 36
_diffrn_reflns_limit_l_min -36
_diffrn_reflns_number 21947
_diffrn_reflns_theta_full 27.48
_diffrn_reflns_theta_max 27.48
_diffrn_reflns_theta_min 2.87
_diffrn_standards_decay_% <1.0%
_exptl_absorpt_coefficient_mu 3.386
_exptl_absorpt_correction_T_max 1.0
_exptl_absorpt_correction_T_min 0.8857
_exptl_absorpt_correction_type multi-scan
_exptl_crystal_colour 'light green'
_exptl_crystal_density_diffrn 2.113
_exptl_crystal_density_method 'not measured'
_exptl_crystal_description brick
_exptl_crystal_F_000 1856
_exptl_crystal_size_max 0.08
_exptl_crystal_size_mid 0.05
_exptl_crystal_size_min 0.05
_refine_diff_density_max 1.634
_refine_diff_density_min -0.797
_refine_diff_density_rms 0.148
_refine_ls_extinction_method none
_refine_ls_goodness_of_fit_ref 1.158
_refine_ls_hydrogen_treatment constr
_refine_ls_matrix_type full
_refine_ls_number_parameters 217
_refine_ls_number_reflns 3450
_refine_ls_number_restraints 0
_refine_ls_restrained_S_all 1.158
_refine_ls_R_factor_all 0.0593
_refine_ls_R_factor_gt 0.0451
_refine_ls_shift/su_max 0.001
_refine_ls_shift/su_mean 0.000
_refine_ls_structure_factor_coef Fsqd
_refine_ls_weighting_details 'calc w=1/[\s^2^(Fo^2^)+(0.0210P)^2^+9.5832P] where P=(Fo^2^+2Fc^2^)/3'
_refine_ls_weighting_scheme calc
_refine_ls_wR_factor_gt 0.0784
_refine_ls_wR_factor_ref 0.0842
_reflns_number_gt 2832
_reflns_number_total 3450
_reflns_threshold_expression >2sigma(I)
_cod_data_source_file cg900010zsup1.cif
_cod_data_source_block Pr
_cod_depositor_comments
;
The following automatic conversions were performed:

'_exptl_absorpt_correction_type' value 'Multi-Scan' changed to
'multi-scan' according to
/home/saulius/struct/CIF-dictionaries/cif_core.dic dictionary named
'cif_core.dic' version 2.4.2 from 2011-04-26.

Automatic conversion script
Id: cif_fix_values 1891 2012-01-12 08:04:46Z andrius 
;
_cod_original_sg_symbol_H-M Pbca
_cod_database_code 4509421

loop_
_symmetry_equiv_pos_as_xyz
'x, y, z'
'-x+1/2, -y, z+1/2'
'-x, y+1/2, -z+1/2'
'x+1/2, -y+1/2, -z'
'-x, -y, -z'
'x-1/2, y, -z-1/2'
'x, -y-1/2, z-1/2'
'-x-1/2, y-1/2, z'

loop_
_atom_site_label
_atom_site_type_symbol
_atom_site_fract_x
_atom_site_fract_y
_atom_site_fract_z
_atom_site_U_iso_or_equiv
_atom_site_adp_type
_atom_site_occupancy
_atom_site_symmetry_multiplicity
_atom_site_calc_flag
_atom_site_refinement_flags
Pr1 Pr 0.93591(2) 0.80387(3) -0.046668(9) 0.01942(10) Uani 1 1 d .
P1 P 1.12082(12) 0.83018(15) 0.06513(5) 0.0217(3) Uani 1 1 d .
N1 N 0.9221(4) 0.7109(5) 0.10667(14) 0.0207(9) Uani 1 1 d .
C1 C 0.9350(6) 0.8565(7) 0.2160(2) 0.0408(16) Uani 1 1 d .
H1A H 0.9862 0.9260 0.2049 0.049 Uiso 1 1 calc R
C2 C 0.9362(6) 0.8221(7) 0.2637(2) 0.0441(17) Uani 1 1 d .
H2A H 0.9858 0.8709 0.2844 0.053 Uiso 1 1 calc R
C3 C 0.8633(5) 0.7153(7) 0.28010(19) 0.0331(14) Uani 1 1 d .
C4 C 0.7869(7) 0.6501(9) 0.2491(2) 0.066(3) Uani 1 1 d .
H4A H 0.7366 0.5792 0.2597 0.079 Uiso 1 1 calc R
C5 C 0.7837(7) 0.6882(9) 0.2023(2) 0.060(2) Uani 1 1 d .
H5A H 0.7294 0.6448 0.1820 0.072 Uiso 1 1 calc R
C6 C 0.8595(5) 0.7889(6) 0.18553(19) 0.0304(13) Uani 1 1 d .
C7 C 0.8714(6) 0.6734(7) 0.3303(2) 0.0361(14) Uani 1 1 d .
C8 C 0.8594(5) 0.8221(6) 0.13305(18) 0.0262(12) Uani 1 1 d .
H8A H 0.7764 0.8306 0.1220 0.031 Uiso 1 1 calc R
H8B H 0.9002 0.9101 0.1277 0.031 Uiso 1 1 calc R
C9 C 1.0555(4) 0.7082(6) 0.10689(19) 0.0258(12) Uani 1 1 d .
H9A H 1.0830 0.6151 0.0993 0.031 Uiso 1 1 calc R
H9B H 1.0844 0.7305 0.1382 0.031 Uiso 1 1 calc R
C10 C 0.8605(4) 0.6223(6) 0.07966(18) 0.0214(11) Uani 1 1 d .
C11 C 0.7338(5) 0.6062(6) 0.06678(18) 0.0249(11) Uani 1 1 d .
C12 C 0.7646(5) 0.4872(6) 0.03761(18) 0.0292(13) Uani 1 1 d .
C13 C 0.8920(5) 0.5002(5) 0.05307(18) 0.0228(11) Uani 1 1 d .
O1 O 0.8078(4) 0.5594(5) 0.33875(15) 0.0517(13) Uani 1 1 d .
H1B H 0.8310 0.5241 0.3634 0.078 Uiso 1 1 calc R
O2 O 0.9310(4) 0.7327(5) 0.36005(14) 0.0384(10) Uani 1 1 d .
O3 O 0.6388(3) 0.6661(4) 0.07942(13) 0.0324(10) Uani 1 1 d .
O4 O 0.7060(4) 0.4065(4) 0.01187(15) 0.0381(10) Uani 1 1 d .
O5 O 0.9891(3) 0.4312(4) 0.04912(13) 0.0297(9) Uani 1 1 d .
O11 O 1.2539(3) 0.7980(4) 0.06418(14) 0.0360(10) Uani 1 1 d .
O12 O 1.0998(3) 0.9775(4) 0.08389(13) 0.0299(9) Uani 1 1 d .
O13 O 1.0533(3) 0.8111(5) 0.01951(13) 0.0365(10) Uani 1 1 d .

loop_
_atom_site_aniso_label
_atom_site_aniso_U_11
_atom_site_aniso_U_22
_atom_site_aniso_U_33
_atom_site_aniso_U_23
_atom_site_aniso_U_13
_atom_site_aniso_U_12
Pr1 0.01430(15) 0.02061(17) 0.02334(15) -0.00225(12) -0.00073(11) 0.00040(11)
P1 0.0173(6) 0.0255(8) 0.0224(6) -0.0038(6) -0.0015(5) 0.0042(6)
N1 0.020(2) 0.023(2) 0.019(2) -0.0034(18) -0.0027(17) 0.0025(18)
C1 0.055(4) 0.036(4) 0.032(3) 0.004(3) -0.006(3) -0.019(3)
C2 0.062(4) 0.042(4) 0.029(3) -0.002(3) -0.013(3) -0.011(3)
C3 0.037(3) 0.036(4) 0.026(3) 0.002(3) 0.001(2) 0.004(3)
C4 0.075(6) 0.092(7) 0.031(4) 0.018(4) -0.011(3) -0.051(5)
C5 0.067(5) 0.086(6) 0.027(3) 0.009(4) -0.005(3) -0.037(5)
C6 0.031(3) 0.035(4) 0.025(3) 0.002(3) 0.000(2) 0.003(3)
C7 0.036(3) 0.040(4) 0.032(3) 0.006(3) 0.003(3) 0.005(3)
C8 0.028(3) 0.025(3) 0.025(3) -0.001(2) 0.001(2) 0.001(2)
C9 0.019(3) 0.028(3) 0.030(3) -0.004(2) -0.008(2) 0.005(2)
C10 0.018(3) 0.020(3) 0.026(3) 0.000(2) 0.000(2) 0.002(2)
C11 0.023(3) 0.021(3) 0.030(3) 0.007(2) 0.000(2) 0.001(2)
C12 0.026(3) 0.033(3) 0.029(3) 0.006(2) -0.006(2) -0.006(3)
C13 0.024(3) 0.018(3) 0.026(3) 0.006(2) 0.002(2) 0.002(2)
O1 0.064(3) 0.057(3) 0.034(2) 0.009(2) -0.008(2) -0.015(3)
O2 0.044(2) 0.045(3) 0.026(2) 0.001(2) -0.0043(19) 0.000(2)
O3 0.0180(19) 0.046(3) 0.033(2) -0.0026(19) -0.0008(16) 0.0028(18)
O4 0.035(2) 0.031(2) 0.048(2) -0.006(2) -0.014(2) -0.0092(19)
O5 0.025(2) 0.025(2) 0.039(2) -0.0016(18) -0.0024(17) 0.0032(17)
O11 0.0158(18) 0.043(3) 0.049(2) -0.005(2) 0.0007(18) 0.0072(18)
O12 0.039(2) 0.017(2) 0.034(2) -0.0006(17) 0.0062(17) 0.0019(17)
O13 0.031(2) 0.055(3) 0.024(2) -0.0043(19) -0.0088(17) -0.004(2)

loop_
_atom_type_symbol
_atom_type_description
_atom_type_scat_dispersion_real
_atom_type_scat_dispersion_imag
_atom_type_scat_source
C C 0.0033 0.0016 'International Tables Vol C Tables 4.2.6.8 and 6.1.1.4'
H H 0.0000 0.0000 'International Tables Vol C Tables 4.2.6.8 and 6.1.1.4'
N N 0.0061 0.0033 'International Tables Vol C Tables 4.2.6.8 and 6.1.1.4'
O O 0.0106 0.0060 'International Tables Vol C Tables 4.2.6.8 and 6.1.1.4'
P P 0.1023 0.0942 'International Tables Vol C Tables 4.2.6.8 and 6.1.1.4'
Pr Pr -0.2180 2.8214 'International Tables Vol C Tables 4.2.6.8 and 6.1.1.4'

loop_
_geom_angle_atom_site_label_1
_geom_angle_atom_site_label_2
_geom_angle_atom_site_label_3
_geom_angle
_geom_angle_site_symmetry_1
_geom_angle_site_symmetry_3
O13 Pr1 O11 133.52(15) . 4_465
O13 Pr1 O12 115.59(15) . 5_775
O11 Pr1 O12 97.86(14) 4_465 5_775
O13 Pr1 O5 81.86(14) . 5_765
O11 Pr1 O5 83.78(14) 4_465 5_765
O12 Pr1 O5 150.56(13) 5_775 5_765
O13 Pr1 O3 78.04(13) . 4_565
O11 Pr1 O3 140.46(13) 4_465 4_565
O12 Pr1 O3 82.94(13) 5_775 4_565
O5 Pr1 O3 77.65(13) 5_765 4_565
O13 Pr1 O4 77.98(14) . 8_765
O11 Pr1 O4 76.43(14) 4_465 8_765
O12 Pr1 O4 81.01(13) 5_775 8_765
O5 Pr1 O4 127.40(13) 5_765 8_765
O3 Pr1 O4 141.66(14) 4_565 8_765
O13 Pr1 O2 146.32(13) . 7_575
O11 Pr1 O2 73.13(13) 4_465 7_575
O12 Pr1 O2 70.91(13) 5_775 7_575
O5 Pr1 O2 81.65(13) 5_765 7_575
O3 Pr1 O2 69.85(12) 4_565 7_575
O4 Pr1 O2 134.65(13) 8_765 7_575
O11 P1 O13 116.2(2) . .
O11 P1 O12 110.2(2) . .
O13 P1 O12 109.8(2) . .
O11 P1 C9 105.4(2) . .
O13 P1 C9 106.8(2) . .
O12 P1 C9 108.0(2) . .
C10 N1 C9 119.9(4) . .
C10 N1 C8 121.2(4) . .
C9 N1 C8 118.5(4) . .
C6 C1 C2 120.6(6) . .
C6 C1 H1A 119.7 . .
C2 C1 H1A 119.7 . .
C3 C2 C1 119.9(6) . .
C3 C2 H2A 120.1 . .
C1 C2 H2A 120.1 . .
C4 C3 C2 118.6(6) . .
C4 C3 C7 122.1(6) . .
C2 C3 C7 119.4(6) . .
C3 C4 C5 121.0(7) . .
C3 C4 H4A 119.5 . .
C5 C4 H4A 119.5 . .
C6 C5 C4 120.7(6) . .
C6 C5 H5A 119.7 . .
C4 C5 H5A 119.7 . .
C5 C6 C1 119.2(6) . .
C5 C6 C8 119.4(5) . .
C1 C6 C8 121.4(5) . .
O2 C7 O1 123.4(6) . .
O2 C7 C3 125.0(6) . .
O1 C7 C3 111.5(6) . .
N1 C8 C6 110.2(4) . .
N1 C8 H8A 109.6 . .
C6 C8 H8A 109.6 . .
N1 C8 H8B 109.6 . .
C6 C8 H8B 109.6 . .
H8A C8 H8B 108.1 . .
N1 C9 P1 112.4(4) . .
N1 C9 H9A 109.1 . .
P1 C9 H9A 109.1 . .
N1 C9 H9B 109.1 . .
P1 C9 H9B 109.1 . .
H9A C9 H9B 107.9 . .
N1 C10 C13 134.7(5) . .
N1 C10 C11 134.6(5) . .
C13 C10 C11 90.7(4) . .
O3 C11 C10 133.2(5) . .
O3 C11 C12 136.4(5) . .
C10 C11 C12 90.2(4) . .
O4 C12 C11 134.8(5) . .
O4 C12 C13 136.0(6) . .
C11 C12 C13 89.2(4) . .
O5 C13 C10 132.8(5) . .
O5 C13 C12 137.2(5) . .
C10 C13 C12 89.8(4) . .
C7 O1 H1B 109.5 . .
C7 O2 Pr1 129.8(4) . 7_576
C11 O3 Pr1 135.5(4) . 4_465
C12 O4 Pr1 164.8(4) . 8_755
C13 O5 Pr1 141.8(3) . 5_765
P1 O11 Pr1 161.9(3) . 4_565
P1 O12 Pr1 133.3(2) . 5_775
P1 O13 Pr1 173.0(3) . .

loop_
_geom_bond_atom_site_label_1
_geom_bond_atom_site_label_2
_geom_bond_distance
_geom_bond_site_symmetry_2
Pr1 O13 2.284(4) .
Pr1 O11 2.285(4) 4_465
Pr1 O12 2.387(4) 5_775
Pr1 O5 2.408(4) 5_765
Pr1 O3 2.438(4) 4_565
Pr1 O4 2.487(4) 8_765
Pr1 O2 2.677(4) 7_575
P1 O11 1.498(4) .
P1 O13 1.507(4) .
P1 O12 1.531(4) .
P1 C9 1.818(6) .
N1 C10 1.333(6) .
N1 C9 1.469(6) .
N1 C8 1.477(6) .
C1 C6 1.367(8) .
C1 C2 1.395(8) .
C1 H1A 0.9300 .
C2 C3 1.385(9) .
C2 H2A 0.9300 .
C3 C4 1.370(9) .
C3 C7 1.487(8) .
C4 C5 1.380(9) .
C4 H4A 0.9300 .
C5 C6 1.364(9) .
C5 H5A 0.9300 .
C6 C8 1.526(7) .
C7 O2 1.212(7) .
C7 O1 1.323(7) .
C8 H8A 0.9700 .
C8 H8B 0.9700 .
C9 H9A 0.9700 .
C9 H9B 0.9700 .
C10 C13 1.439(7) .
C10 C11 1.451(7) .
C11 O3 1.247(6) .
C11 C12 1.453(8) .
C12 O4 1.247(6) .
C12 C13 1.475(7) .
C13 O5 1.264(6) .
O1 H1B 0.8200 .
O2 Pr1 2.677(4) 7_576
O3 Pr1 2.438(4) 4_465
O4 Pr1 2.487(4) 8_755
O5 Pr1 2.408(4) 5_765
O11 Pr1 2.285(4) 4_565
O12 Pr1 2.387(4) 5_775

loop_
_geom_hbond_atom_site_label_D
_geom_hbond_atom_site_label_H
_geom_hbond_atom_site_label_A
_geom_hbond_distance_DH
_geom_hbond_distance_HA
_geom_hbond_distance_DA
_geom_hbond_angle_DHA
_geom_hbond_site_symmetry_A
O1 H1B O12 0.82 1.74 2.549(6) 168.4 3_745
